data_7106250
loop_
_publ_author_name
'Susovan Bhowmik'
'Sudip Kumar Ghosh'
'Sankar Prasad Rath'

_publ_section_title
;
 Control of spins by ring deformation in a diiron(III)bisporphyrin:
 reversal of ClO4- and CF3SO3-ligand field strength in the magnetochemical
 series
;
_journal_name_full Chem.Commun.
_journal_page_first 4790
_journal_paper_doi 10.1039/c0cc05712f
_journal_volume 47
_journal_year 2011
_chemical_formula_sum 'C88 H102 F6 Fe2 N8 O6 S2'
_chemical_formula_weight 1657.60
_chemical_name_common Fe2(OEP-CH2-CH2-OEP)(OSO2CF3)2.C6H6
_chemical_name_systematic
;
?
;
_space_group_IT_number 2
_symmetry_cell_setting triclinic
_symmetry_space_group_name_Hall '-P 1'
_symmetry_space_group_name_H-M 'P -1'
_atom_sites_solution_hydrogens geom
_atom_sites_solution_primary direct
_atom_sites_solution_secondary difmap
_audit_creation_method SHELXL-97
_cell_angle_alpha 97.789(3)
_cell_angle_beta 102.789(3)
_cell_angle_gamma 91.420(4)
_cell_formula_units_Z 1
_cell_length_a 12.438(2)
_cell_length_b 12.469(2)
_cell_length_c 13.700(3)
_cell_measurement_reflns_used 999
_cell_measurement_temperature 100(2)
_cell_measurement_theta_max 26.5
_cell_measurement_theta_min 2.6
_cell_volume 2049.6(6)
_computing_cell_refinement 'Bruker SAINT'
_computing_data_collection 'Bruker APEX'
_computing_data_reduction 'Bruker SAINT'
_computing_molecular_graphics 'SHELXL 5.1, XP (Sheldrick, 1994)'
_computing_publication_material SHELXS-97
_computing_structure_refinement 'SHELXL-97 (Sheldrick, 2008)'
_computing_structure_solution 'SHELXS-97 (Sheldrick, 2008)'
_diffrn_ambient_temperature 100(2)
_diffrn_measured_fraction_theta_full 0.976
_diffrn_measured_fraction_theta_max 0.974
_diffrn_measurement_device_type 'Bruker SMART APEX'
_diffrn_measurement_method \w
_diffrn_radiation_monochromator graphite
_diffrn_radiation_source 'fine-focus sealed tube'
_diffrn_radiation_type MoK\a
_diffrn_radiation_wavelength 0.71073
_diffrn_reflns_av_R_equivalents 0.0389
_diffrn_reflns_av_sigmaI/netI 0.0845
_diffrn_reflns_limit_h_max 15
_diffrn_reflns_limit_h_min -13
_diffrn_reflns_limit_k_max 11
_diffrn_reflns_limit_k_min -15
_diffrn_reflns_limit_l_max 15
_diffrn_reflns_limit_l_min -16
_diffrn_reflns_number 10896
_diffrn_reflns_theta_full 25.00
_diffrn_reflns_theta_max 25.50
_diffrn_reflns_theta_min 2.01
_diffrn_standards_number 0
_exptl_absorpt_coefficient_mu 0.477
_exptl_absorpt_correction_T_max 0.9450
_exptl_absorpt_correction_T_min 0.9064
_exptl_absorpt_correction_type multi-scan
_exptl_absorpt_process_details 'SADABS 2.05 (Sheldrick, 2002)'
_exptl_crystal_colour 'dark purple'
_exptl_crystal_density_diffrn 1.343
_exptl_crystal_density_method 'not measured'
_exptl_crystal_description block
_exptl_crystal_F_000 872
_exptl_crystal_size_max 0.21
_exptl_crystal_size_mid 0.18
_exptl_crystal_size_min 0.12
_refine_diff_density_max 0.600
_refine_diff_density_min -0.662
_refine_diff_density_rms 0.083
_refine_ls_extinction_method none
_refine_ls_goodness_of_fit_ref 1.013
_refine_ls_hydrogen_treatment constr
_refine_ls_matrix_type full
_refine_ls_number_parameters 501
_refine_ls_number_reflns 7412
_refine_ls_number_restraints 0
_refine_ls_restrained_S_all 1.013
_refine_ls_R_factor_all 0.1004
_refine_ls_R_factor_gt 0.0619
_refine_ls_shift/su_max 0.000
_refine_ls_shift/su_mean 0.000
_refine_ls_structure_factor_coef Fsqd
_refine_ls_weighting_details 'calc w=1/[\s^2^(Fo^2^)+(0.0904P)^2^+0.7290P] where P=(Fo^2^+2Fc^2^)/3'
_refine_ls_weighting_scheme calc
_refine_ls_wR_factor_gt 0.1488
_refine_ls_wR_factor_ref 0.1777
_reflns_number_gt 4941
_reflns_number_total 7412
_reflns_threshold_expression >2sigma(I)
_cod_data_source_file c0cc05712f.txt
_cod_data_source_block 13jula
_cod_depositor_comments
;
The following automatic conversions were performed:

'_symmetry_cell_setting' value 'Triclinic' changed to 'triclinic'
according to the built-in table from CIF Core dictionary named
'cif_core.dic' version 2.4.1 from 2010-06-29.

Automatic conversion script
Id: cif_fix_values 1646 2011-03-28 12:23:43Z adriana 
;
_cod_original_cell_volume 2049.5(7)
_cod_database_code 7106250

loop_
_symmetry_equiv_pos_as_xyz
'x, y, z'
'-x, -y, -z'

loop_
_atom_site_label
_atom_site_type_symbol
_atom_site_fract_x
_atom_site_fract_y
_atom_site_fract_z
_atom_site_U_iso_or_equiv
_atom_site_adp_type
_atom_site_occupancy
_atom_site_symmetry_multiplicity
_atom_site_calc_flag
_atom_site_refinement_flags
_atom_site_disorder_assembly
_atom_site_disorder_group
Fe1 Fe 0.49903(4) 0.37670(4) 0.15432(4) 0.02328(18) Uani 1 1 d . . .
S1 S 0.70448(8) 0.22666(8) 0.23135(8) 0.0297(3) Uani 1 1 d . . .
N1 N 0.3710(3) 0.2693(3) 0.1230(2) 0.0232(7) Uani 1 1 d . . .
N2 N 0.4407(3) 0.4573(3) 0.2649(2) 0.0258(7) Uani 1 1 d . . .
N3 N 0.5998(3) 0.5046(3) 0.1640(2) 0.0259(7) Uani 1 1 d . . .
N4 N 0.5280(3) 0.3166(2) 0.0229(2) 0.0224(7) Uani 1 1 d . . .
O1 O 0.6132(2) 0.2946(2) 0.2460(2) 0.0306(7) Uani 1 1 d . . .
O2 O 0.6999(3) 0.1290(3) 0.2731(3) 0.0497(9) Uani 1 1 d . . .
O3 O 0.7278(2) 0.2187(3) 0.1336(2) 0.0397(8) Uani 1 1 d . . .
C1 C 0.3580(3) 0.1711(3) 0.0592(3) 0.0218(8) Uani 1 1 d . . .
C2 C 0.2536(3) 0.1156(3) 0.0598(3) 0.0239(8) Uani 1 1 d . . .
C3 C 0.2058(3) 0.1818(3) 0.1240(3) 0.0251(9) Uani 1 1 d . . .
C4 C 0.2801(3) 0.2736(3) 0.1660(3) 0.0240(9) Uani 1 1 d . . .
C5 C 0.2690(3) 0.3497(3) 0.2461(3) 0.0253(9) Uani 1 1 d . . .
H5A H 0.2030 0.3444 0.2696 0.030 Uiso 1 1 calc R . .
C6 C 0.3462(3) 0.4330(3) 0.2952(3) 0.0258(9) Uani 1 1 d . . .
C7 C 0.3387(3) 0.5029(3) 0.3855(3) 0.0298(10) Uani 1 1 d . . .
C8 C 0.4300(3) 0.5704(3) 0.4119(3) 0.0281(9) Uani 1 1 d . . .
C9 C 0.4927(3) 0.5439(3) 0.3351(3) 0.0253(9) Uani 1 1 d . . .
C10 C 0.5874(3) 0.5997(3) 0.3287(3) 0.0283(9) Uani 1 1 d . . .
H10A H 0.6218 0.6525 0.3843 0.034 Uiso 1 1 calc R . .
C11 C 0.6352(3) 0.5835(3) 0.2470(3) 0.0262(9) Uani 1 1 d . . .
C12 C 0.7260(3) 0.6509(3) 0.2326(3) 0.0283(9) Uani 1 1 d . . .
C13 C 0.7412(3) 0.6137(3) 0.1392(3) 0.0284(9) Uani 1 1 d . . .
C14 C 0.6635(3) 0.5237(3) 0.0972(3) 0.0254(9) Uani 1 1 d . . .
C15 C 0.6577(3) 0.4602(3) 0.0061(3) 0.0263(9) Uani 1 1 d . . .
H15A H 0.6985 0.4857 -0.0379 0.032 Uiso 1 1 calc R . .
C16 C 0.5977(3) 0.3624(3) -0.0274(3) 0.0234(8) Uani 1 1 d . . .
C17 C 0.6141(3) 0.2871(3) -0.1107(3) 0.0242(9) Uani 1 1 d . . .
C18 C 0.5608(3) 0.1917(3) -0.1077(3) 0.0246(9) Uani 1 1 d . . .
C19 C 0.5053(3) 0.2108(3) -0.0252(3) 0.0214(8) Uani 1 1 d . . .
C20 C 0.4333(3) 0.1364(3) 0.0007(3) 0.0217(8) Uani 1 1 d . . .
C21 C 0.1942(3) 0.0151(3) -0.0073(3) 0.0279(9) Uani 1 1 d . . .
H21A H 0.1264 -0.0027 0.0153 0.034 Uiso 1 1 calc R . .
H21B H 0.2424 -0.0467 0.0006 0.034 Uiso 1 1 calc R . .
C22 C 0.1628(3) 0.0292(4) -0.1191(3) 0.0340(10) Uani 1 1 d . . .
H22A H 0.1264 -0.0383 -0.1592 0.051 Uiso 1 1 calc R . .
H22B H 0.2295 0.0470 -0.1419 0.051 Uiso 1 1 calc R . .
H22C H 0.1123 0.0881 -0.1278 0.051 Uiso 1 1 calc R . .
C23 C 0.0921(3) 0.1700(3) 0.1441(3) 0.0293(9) Uani 1 1 d . . .
H23A H 0.0960 0.1946 0.2167 0.035 Uiso 1 1 calc R . .
H23B H 0.0665 0.0925 0.1292 0.035 Uiso 1 1 calc R . .
C24 C 0.0091(4) 0.2345(4) 0.0812(4) 0.0409(11) Uani 1 1 d . . .
H24A H -0.0640 0.2216 0.0946 0.061 Uiso 1 1 calc R . .
H24B H 0.0063 0.2118 0.0093 0.061 Uiso 1 1 calc R . .
H24C H 0.0314 0.3119 0.0990 0.061 Uiso 1 1 calc R . .
C25 C 0.2455(3) 0.4954(4) 0.4383(3) 0.0361(11) Uani 1 1 d . . .
H25A H 0.2698 0.5329 0.5086 0.043 Uiso 1 1 calc R . .
H25B H 0.2283 0.4182 0.4414 0.043 Uiso 1 1 calc R . .
C26 C 0.1404(4) 0.5449(4) 0.3863(3) 0.0464(13) Uani 1 1 d . . .
H26A H 0.0817 0.5338 0.4218 0.070 Uiso 1 1 calc R . .
H26B H 0.1171 0.5099 0.3159 0.070 Uiso 1 1 calc R . .
H26C H 0.1551 0.6228 0.3879 0.070 Uiso 1 1 calc R . .
C27 C 0.4616(4) 0.6586(3) 0.5007(3) 0.0341(10) Uani 1 1 d . . .
H27A H 0.5431 0.6692 0.5199 0.041 Uiso 1 1 calc R . .
H27B H 0.4369 0.6350 0.5587 0.041 Uiso 1 1 calc R . .
C28 C 0.4129(4) 0.7672(4) 0.4812(3) 0.0402(11) Uani 1 1 d . . .
H28A H 0.4333 0.8195 0.5433 0.060 Uiso 1 1 calc R . .
H28B H 0.3323 0.7572 0.4600 0.060 Uiso 1 1 calc R . .
H28C H 0.4419 0.7944 0.4277 0.060 Uiso 1 1 calc R . .
C29 C 0.7901(4) 0.7384(3) 0.3109(3) 0.0371(11) Uani 1 1 d . . .
H29A H 0.7394 0.7756 0.3491 0.044 Uiso 1 1 calc R . .
H29B H 0.8214 0.7926 0.2768 0.044 Uiso 1 1 calc R . .
C30 C 0.8832(4) 0.6952(4) 0.3847(4) 0.0528(14) Uani 1 1 d . . .
H30A H 0.9183 0.7543 0.4378 0.079 Uiso 1 1 calc R . .
H30B H 0.9381 0.6656 0.3485 0.079 Uiso 1 1 calc R . .
H30C H 0.8533 0.6380 0.4153 0.079 Uiso 1 1 calc R . .
C31 C 0.8315(3) 0.6463(3) 0.0910(3) 0.0334(10) Uani 1 1 d . . .
H31A H 0.8620 0.7200 0.1228 0.040 Uiso 1 1 calc R . .
H31B H 0.8005 0.6486 0.0183 0.040 Uiso 1 1 calc R . .
C32 C 0.9243(4) 0.5676(4) 0.1021(4) 0.0412(11) Uani 1 1 d . . .
H32A H 0.9798 0.5891 0.0666 0.062 Uiso 1 1 calc R . .
H32B H 0.8939 0.4940 0.0729 0.062 Uiso 1 1 calc R . .
H32C H 0.9588 0.5691 0.1740 0.062 Uiso 1 1 calc R . .
C33 C 0.6862(3) 0.3104(3) -0.1810(3) 0.0278(9) Uani 1 1 d . . .
H33A H 0.6851 0.3882 -0.1886 0.033 Uiso 1 1 calc R . .
H33B H 0.6566 0.2678 -0.2486 0.033 Uiso 1 1 calc R . .
C34 C 0.8046(4) 0.2817(4) -0.1411(4) 0.0403(11) Uani 1 1 d . . .
H34A H 0.8495 0.2968 -0.1886 0.061 Uiso 1 1 calc R . .
H34B H 0.8058 0.2046 -0.1340 0.061 Uiso 1 1 calc R . .
H34C H 0.8346 0.3253 -0.0751 0.061 Uiso 1 1 calc R . .
C35 C 0.5580(4) 0.0941(3) -0.1867(3) 0.0311(10) Uani 1 1 d . . .
H35A H 0.5608 0.0276 -0.1543 0.037 Uiso 1 1 calc R . .
H35B H 0.6240 0.0986 -0.2155 0.037 Uiso 1 1 calc R . .
C36 C 0.4555(4) 0.0863(4) -0.2708(3) 0.0406(11) Uani 1 1 d . . .
H36A H 0.4574 0.0228 -0.3210 0.061 Uiso 1 1 calc R . .
H36B H 0.4524 0.1519 -0.3032 0.061 Uiso 1 1 calc R . .
H36C H 0.3900 0.0791 -0.2429 0.061 Uiso 1 1 calc R . .
C37 C 0.4430(3) 0.0165(3) -0.0279(3) 0.0235(8) Uani 1 1 d . . .
H37A H 0.4350 -0.0008 -0.1019 0.028 Uiso 1 1 calc R . .
H37B H 0.3835 -0.0247 -0.0090 0.028 Uiso 1 1 calc R . .
C38 C 0.8238(4) 0.3055(4) 0.3127(4) 0.0464(13) Uani 1 1 d . . .
F1 F 0.9158(2) 0.2563(3) 0.3054(2) 0.0569(8) Uani 1 1 d . . .
F2 F 0.8174(3) 0.3128(3) 0.4095(2) 0.0756(11) Uani 1 1 d . . .
F3 F 0.8336(3) 0.4037(3) 0.2913(3) 0.0811(12) Uani 1 1 d . . .
C1S C 0.2188(4) -0.0009(4) 0.5172(2) 0.100(3) Uani 1 1 d G . .
H1SA H 0.2361 0.0074 0.5890 0.120 Uiso 1 1 calc R . .
C2S C 0.1288(4) -0.0680(4) 0.4621(4) 0.089(2) Uani 1 1 d G . .
H2SA H 0.0845 -0.1055 0.4962 0.107 Uiso 1 1 calc R . .
C3S C 0.1035(4) -0.0800(4) 0.3570(4) 0.119(3) Uani 1 1 d G . .
H3SA H 0.0419 -0.1259 0.3194 0.143 Uiso 1 1 calc R . .
C4S C 0.1683(5) -0.0250(5) 0.3071(2) 0.103(3) Uani 1 1 d G . .
H4SA H 0.1510 -0.0333 0.2353 0.123 Uiso 1 1 calc R . .
C5S C 0.2584(4) 0.0420(4) 0.3622(3) 0.094(2) Uani 1 1 d G . .
H5SA H 0.3026 0.0796 0.3280 0.113 Uiso 1 1 calc R . .
C6S C 0.2836(4) 0.0541(4) 0.4672(3) 0.0732(18) Uani 1 1 d G . .
H6SA H 0.3452 0.0999 0.5049 0.088 Uiso 1 1 calc R . .

loop_
_atom_site_aniso_label
_atom_site_aniso_U_11
_atom_site_aniso_U_22
_atom_site_aniso_U_33
_atom_site_aniso_U_23
_atom_site_aniso_U_13
_atom_site_aniso_U_12
Fe1 0.0197(3) 0.0220(3) 0.0279(3) 0.0006(2) 0.0063(2) 0.0061(2)
S1 0.0259(6) 0.0263(6) 0.0367(6) 0.0047(5) 0.0058(4) 0.0089(4)
N1 0.0224(17) 0.0230(18) 0.0265(17) 0.0044(14) 0.0094(14) 0.0082(14)
N2 0.0249(18) 0.0232(18) 0.0288(17) 0.0036(15) 0.0044(14) 0.0081(14)
N3 0.0220(18) 0.0245(18) 0.0323(18) 0.0047(15) 0.0072(14) 0.0100(14)
N4 0.0197(17) 0.0196(17) 0.0270(17) 0.0019(14) 0.0037(13) 0.0053(13)
O1 0.0224(15) 0.0398(17) 0.0302(15) 0.0021(13) 0.0083(12) 0.0108(13)
O2 0.053(2) 0.0349(19) 0.067(2) 0.0201(17) 0.0165(18) 0.0157(16)
O3 0.0330(17) 0.052(2) 0.0335(16) 0.0024(15) 0.0077(13) 0.0179(15)
C1 0.021(2) 0.021(2) 0.0229(19) 0.0055(16) 0.0022(16) 0.0050(16)
C2 0.020(2) 0.024(2) 0.028(2) 0.0069(17) 0.0065(16) 0.0057(16)
C3 0.021(2) 0.026(2) 0.032(2) 0.0087(17) 0.0095(17) 0.0082(16)
C4 0.021(2) 0.025(2) 0.028(2) 0.0045(17) 0.0072(16) 0.0081(16)
C5 0.021(2) 0.029(2) 0.028(2) 0.0038(17) 0.0087(16) 0.0112(17)
C6 0.026(2) 0.028(2) 0.0239(19) 0.0036(17) 0.0054(17) 0.0139(18)
C7 0.029(2) 0.033(2) 0.027(2) 0.0044(18) 0.0037(17) 0.0186(19)
C8 0.030(2) 0.027(2) 0.027(2) 0.0046(18) 0.0049(17) 0.0167(18)
C9 0.026(2) 0.022(2) 0.025(2) -0.0007(17) 0.0026(16) 0.0114(17)
C10 0.028(2) 0.021(2) 0.031(2) -0.0011(17) -0.0015(17) 0.0080(17)
C11 0.025(2) 0.019(2) 0.031(2) 0.0027(17) -0.0005(17) 0.0065(16)
C12 0.024(2) 0.019(2) 0.038(2) 0.0044(18) -0.0009(18) 0.0065(17)
C13 0.027(2) 0.021(2) 0.034(2) 0.0055(18) -0.0001(18) 0.0044(17)
C14 0.022(2) 0.019(2) 0.034(2) 0.0055(17) 0.0020(17) 0.0094(16)
C15 0.021(2) 0.026(2) 0.032(2) 0.0095(18) 0.0036(17) 0.0035(17)
C16 0.022(2) 0.024(2) 0.026(2) 0.0047(17) 0.0076(16) 0.0070(16)
C17 0.023(2) 0.026(2) 0.025(2) 0.0059(17) 0.0054(16) 0.0062(17)
C18 0.026(2) 0.023(2) 0.025(2) 0.0016(17) 0.0064(16) 0.0065(17)
C19 0.020(2) 0.017(2) 0.027(2) 0.0026(16) 0.0052(16) 0.0066(15)
C20 0.020(2) 0.021(2) 0.0238(19) 0.0024(16) 0.0037(16) 0.0060(16)
C21 0.021(2) 0.024(2) 0.039(2) 0.0047(18) 0.0076(18) 0.0007(17)
C22 0.028(2) 0.028(2) 0.044(3) 0.001(2) 0.0063(19) 0.0054(18)
C23 0.027(2) 0.030(2) 0.034(2) 0.0043(18) 0.0135(18) 0.0027(18)
C24 0.025(2) 0.051(3) 0.052(3) 0.017(2) 0.015(2) 0.011(2)
C25 0.032(2) 0.046(3) 0.029(2) -0.001(2) 0.0069(19) 0.017(2)
C26 0.036(3) 0.063(3) 0.038(3) -0.005(2) 0.008(2) 0.021(2)
C27 0.037(3) 0.031(2) 0.031(2) -0.0049(19) 0.0062(19) 0.013(2)
C28 0.051(3) 0.030(3) 0.037(2) -0.001(2) 0.007(2) 0.016(2)
C29 0.033(3) 0.027(2) 0.047(3) -0.001(2) 0.003(2) -0.0026(19)
C30 0.040(3) 0.055(3) 0.052(3) 0.009(3) -0.013(2) -0.003(2)
C31 0.031(2) 0.028(2) 0.040(2) 0.0078(19) 0.0043(19) -0.0039(19)
C32 0.028(2) 0.048(3) 0.048(3) 0.009(2) 0.009(2) 0.000(2)
C33 0.032(2) 0.027(2) 0.028(2) 0.0082(18) 0.0101(18) 0.0052(18)
C34 0.031(3) 0.048(3) 0.047(3) 0.008(2) 0.018(2) 0.008(2)
C35 0.038(3) 0.028(2) 0.032(2) 0.0045(18) 0.0166(19) 0.0044(19)
C36 0.045(3) 0.040(3) 0.038(2) 0.007(2) 0.009(2) 0.003(2)
C37 0.023(2) 0.020(2) 0.030(2) 0.0039(17) 0.0088(17) 0.0045(16)
C38 0.030(3) 0.054(3) 0.047(3) -0.010(2) 0.000(2) 0.019(2)
F1 0.0303(15) 0.074(2) 0.0574(18) -0.0111(16) 0.0007(13) 0.0199(14)
F2 0.057(2) 0.110(3) 0.0417(17) -0.0264(18) -0.0072(15) 0.0311(19)
F3 0.0460(19) 0.0349(18) 0.149(4) 0.006(2) -0.001(2) -0.0066(15)
C1S 0.151(8) 0.084(5) 0.047(4) 0.008(4) -0.009(4) -0.054(5)
C2S 0.095(6) 0.082(5) 0.083(5) 0.015(4) 0.003(4) -0.003(4)
C3S 0.159(9) 0.096(6) 0.074(5) 0.001(5) -0.023(5) -0.042(6)
C4S 0.160(9) 0.077(5) 0.053(4) 0.007(4) -0.012(5) 0.000(5)
C5S 0.122(7) 0.099(6) 0.067(4) 0.025(4) 0.026(4) 0.010(5)
C6S 0.073(5) 0.077(5) 0.060(4) 0.007(3) -0.003(3) -0.004(4)

loop_
_atom_type_symbol
_atom_type_description
_atom_type_scat_dispersion_real
_atom_type_scat_dispersion_imag
_atom_type_scat_source
C C 0.0033 0.0016 'International Tables Vol C Tables 4.2.6.8 and 6.1.1.4'
H H 0.0000 0.0000 'International Tables Vol C Tables 4.2.6.8 and 6.1.1.4'
N N 0.0061 0.0033 'International Tables Vol C Tables 4.2.6.8 and 6.1.1.4'
O O 0.0106 0.0060 'International Tables Vol C Tables 4.2.6.8 and 6.1.1.4'
F F 0.0171 0.0103 'International Tables Vol C Tables 4.2.6.8 and 6.1.1.4'
S S 0.1246 0.1234 'International Tables Vol C Tables 4.2.6.8 and 6.1.1.4'
Fe Fe 0.3463 0.8444 'International Tables Vol C Tables 4.2.6.8 and 6.1.1.4'

loop_
_geom_angle_atom_site_label_1
_geom_angle_atom_site_label_2
_geom_angle_atom_site_label_3
_geom_angle
_geom_angle_site_symmetry_1
_geom_angle_site_symmetry_3
_geom_angle_publ_flag
N4 Fe1 N3 91.22(13) . . ?
N4 Fe1 N2 165.23(13) . . ?
N3 Fe1 N2 87.81(14) . . ?
N4 Fe1 N1 86.87(13) . . ?
N3 Fe1 N1 165.56(13) . . ?
N2 Fe1 N1 90.40(13) . . ?
N4 Fe1 O1 98.52(12) . . ?
N3 Fe1 O1 94.96(13) . . ?
N2 Fe1 O1 96.24(12) . . ?
N1 Fe1 O1 99.48(12) . . ?
O2 S1 O3 117.1(2) . . ?
O2 S1 O1 111.78(19) . . ?
O3 S1 O1 115.05(17) . . ?
O2 S1 C38 104.9(2) . . ?
O3 S1 C38 103.4(2) . . ?
O1 S1 C38 102.39(19) . . ?
C4 N1 C1 105.9(3) . . ?
C4 N1 Fe1 126.9(3) . . ?
C1 N1 Fe1 127.1(2) . . ?
C6 N2 C9 104.7(3) . . ?
C6 N2 Fe1 127.8(3) . . ?
C9 N2 Fe1 127.2(3) . . ?
C14 N3 C11 105.4(3) . . ?
C14 N3 Fe1 127.0(3) . . ?
C11 N3 Fe1 126.7(3) . . ?
C16 N4 C19 105.2(3) . . ?
C16 N4 Fe1 126.3(3) . . ?
C19 N4 Fe1 126.8(3) . . ?
S1 O1 Fe1 135.21(17) . . ?
N1 C1 C20 123.5(3) . . ?
N1 C1 C2 109.5(3) . . ?
C20 C1 C2 126.9(3) . . ?
C3 C2 C1 106.4(3) . . ?
C3 C2 C21 123.0(4) . . ?
C1 C2 C21 129.9(3) . . ?
C2 C3 C4 107.7(3) . . ?
C2 C3 C23 128.7(4) . . ?
C4 C3 C23 123.4(3) . . ?
C5 C4 N1 124.6(4) . . ?
C5 C4 C3 124.6(4) . . ?
N1 C4 C3 110.3(3) . . ?
C4 C5 C6 125.6(4) . . ?
N2 C6 C5 124.2(3) . . ?
N2 C6 C7 111.3(4) . . ?
C5 C6 C7 124.4(4) . . ?
C8 C7 C6 107.0(4) . . ?
C8 C7 C25 129.0(4) . . ?
C6 C7 C25 124.0(4) . . ?
C7 C8 C9 106.6(4) . . ?
C7 C8 C27 127.9(4) . . ?
C9 C8 C27 125.5(4) . . ?
C10 C9 N2 124.1(4) . . ?
C10 C9 C8 125.5(4) . . ?
N2 C9 C8 110.4(4) . . ?
C11 C10 C9 124.0(4) . . ?
C10 C11 N3 124.8(4) . . ?
C10 C11 C12 124.9(4) . . ?
N3 C11 C12 110.2(3) . . ?
C13 C12 C11 106.1(4) . . ?
C13 C12 C29 129.3(4) . . ?
C11 C12 C29 124.5(4) . . ?
C12 C13 C14 107.6(4) . . ?
C12 C13 C31 128.2(4) . . ?
C14 C13 C31 123.7(4) . . ?
C15 C14 N3 124.1(4) . . ?
C15 C14 C13 125.1(4) . . ?
N3 C14 C13 110.7(3) . . ?
C14 C15 C16 125.8(4) . . ?
N4 C16 C15 125.1(3) . . ?
N4 C16 C17 110.7(3) . . ?
C15 C16 C17 123.5(4) . . ?
C18 C17 C16 107.3(3) . . ?
C18 C17 C33 127.9(4) . . ?
C16 C17 C33 124.6(4) . . ?
C17 C18 C19 106.5(3) . . ?
C17 C18 C35 121.8(4) . . ?
C19 C18 C35 131.4(4) . . ?
N4 C19 C20 123.7(3) . . ?
N4 C19 C18 110.2(3) . . ?
C20 C19 C18 126.1(3) . . ?
C1 C20 C19 121.2(3) . . ?
C1 C20 C37 119.0(3) . . ?
C19 C20 C37 119.5(3) . . ?
C2 C21 C22 112.7(3) . . ?
C3 C23 C24 112.5(3) . . ?
C7 C25 C26 113.4(4) . . ?
C8 C27 C28 113.9(4) . . ?
C12 C29 C30 112.6(4) . . ?
C13 C31 C32 111.7(4) . . ?
C17 C33 C34 111.1(3) . . ?
C18 C35 C36 112.0(3) . . ?
C20 C37 C37 109.4(4) . 2_655 ?
F3 C38 F1 108.3(4) . . ?
F3 C38 F2 108.1(4) . . ?
F1 C38 F2 106.7(4) . . ?
F3 C38 S1 113.1(3) . . ?
F1 C38 S1 110.2(3) . . ?
F2 C38 S1 110.2(4) . . ?
C2S C1S C6S 120.0 . . ?
C1S C2S C3S 120.0 . . ?
C4S C3S C2S 120.0 . . ?
C5S C4S C3S 120.0 . . ?
C4S C5S C6S 120.0 . . ?
C5S C6S C1S 120.0 . . ?

loop_
_geom_bond_atom_site_label_1
_geom_bond_atom_site_label_2
_geom_bond_distance
_geom_bond_site_symmetry_2
_geom_bond_publ_flag
Fe1 N4 1.967(3) . ?
Fe1 N3 1.974(3) . ?
Fe1 N2 1.985(3) . ?
Fe1 N1 1.987(3) . ?
Fe1 O1 2.066(3) . ?
S1 O2 1.419(3) . ?
S1 O3 1.423(3) . ?
S1 O1 1.467(3) . ?
S1 C38 1.819(5) . ?
N1 C4 1.385(5) . ?
N1 C1 1.388(5) . ?
N2 C6 1.371(5) . ?
N2 C9 1.384(5) . ?
N3 C14 1.376(5) . ?
N3 C11 1.381(5) . ?
N4 C16 1.378(5) . ?
N4 C19 1.385(5) . ?
C1 C20 1.402(5) . ?
C1 C2 1.459(5) . ?
C2 C3 1.366(5) . ?
C2 C21 1.518(6) . ?
C3 C4 1.425(6) . ?
C3 C23 1.507(5) . ?
C4 C5 1.384(5) . ?
C5 C6 1.389(6) . ?
C6 C7 1.436(5) . ?
C7 C8 1.348(6) . ?
C7 C25 1.503(6) . ?
C8 C9 1.451(5) . ?
C8 C27 1.500(6) . ?
C9 C10 1.378(6) . ?
C10 C11 1.373(6) . ?
C11 C12 1.455(6) . ?
C12 C13 1.356(6) . ?
C12 C29 1.496(6) . ?
C13 C14 1.432(6) . ?
C13 C31 1.496(6) . ?
C14 C15 1.371(5) . ?
C15 C16 1.380(6) . ?
C16 C17 1.431(5) . ?
C17 C18 1.357(6) . ?
C17 C33 1.504(5) . ?
C18 C19 1.446(5) . ?
C18 C35 1.509(5) . ?
C19 C20 1.406(5) . ?
C20 C37 1.508(5) . ?
C21 C22 1.531(6) . ?
C23 C24 1.513(6) . ?
C25 C26 1.531(6) . ?
C27 C28 1.529(6) . ?
C29 C30 1.521(6) . ?
C31 C32 1.530(6) . ?
C33 C34 1.522(6) . ?
C35 C36 1.509(6) . ?
C37 C37 1.549(7) 2_655 ?
C38 F3 1.305(6) . ?
C38 F1 1.328(5) . ?
C38 F2 1.337(6) . ?
C1S C2S 1.3900 . ?
C1S C6S 1.3900 . ?
C2S C3S 1.3900 . ?
C3S C4S 1.3900 . ?
C4S C5S 1.3900 . ?
C5S C6S 1.3900 . ?
